data_2102186
loop_
_publ_author_name
'Piro, O. E.'
'Piatti, R. C. V.'
'Bolz\'an, A. E.'
'Salvarezza, R. C.'
'Arvia, A. J.'

_publ_section_title
;
 X-ray diffraction study of copper(I) thiourea complexes formed in
 sulfate-containing acid solutions
;
_journal_coeditor_code CA0005
_journal_issue 6
_journal_name_full 'Acta Crystallographica Section B'
_journal_page_first 993
_journal_page_last 997
_journal_paper_doi 10.1107/S0108768100008028
_journal_volume 56
_journal_year 2000
_chemical_formula_iupac '[Cu4(C H4 N2 S)12](S O4)2,2H2 O'
_chemical_formula_moiety 'C12 H48 Cu4 N24 S12 4+, 2(O4 S 2-), 2(H2 O)'
_chemical_formula_sum 'C12 H52 Cu4 N24 O10 S14'
_chemical_formula_weight 1395.78
_chemical_name_systematic
;
 hexa(thiourea)dicopper(I) sulphate monohydrate 
;
_space_group_IT_number 2
_symmetry_cell_setting triclinic
_symmetry_space_group_name_Hall '-P 1'
_symmetry_space_group_name_H-M 'P -1'
_atom_sites_solution_hydrogens difmap
_atom_sites_solution_primary Patterson
_atom_sites_solution_secondary difmap
_audit_creation_method SHELXL
_cell_angle_alpha 64.843(10)
_cell_angle_beta 76.119(10)
_cell_angle_gamma 66.059(10)
_cell_formula_units_Z 1
_cell_length_a 11.079(2)
_cell_length_b 11.2620(10)
_cell_length_c 12.195(2)
_cell_measurement_reflns_used 23
_cell_measurement_temperature 293(2)
_cell_measurement_theta_max 21.7
_cell_measurement_theta_min 13.5
_cell_volume 1254.6(4)
_computing_cell_refinement 'Enraf-Nonius CAD4'
_computing_data_collection 'Enraf-Nonius CAD4'
_computing_data_reduction 'SDP (Frenz, 1983)'
_computing_molecular_graphics 'ORTEP (Johnson, 1965)'
_computing_publication_material 'SHELXL-93 (Sheldrick, 1993)'
_computing_structure_refinement 'SHELXL-93 (Sheldrick, 1993)'
_computing_structure_solution 'SHELXS-86 (Sheldrick, 1990)'
_diffrn_ambient_temperature 293(2)
_diffrn_measurement_device 'Enraf-Nonius CAD4'
_diffrn_measurement_method \w-2\q
_diffrn_radiation_monochromator graphite
_diffrn_radiation_source 'fine-focus sealed tube'
_diffrn_radiation_type MoK\a
_diffrn_radiation_wavelength 0.71073
_diffrn_reflns_av_R_equivalents 0.022
_diffrn_reflns_av_sigmaI/netI 0.0197
_diffrn_reflns_limit_h_max 14
_diffrn_reflns_limit_h_min -13
_diffrn_reflns_limit_k_max 14
_diffrn_reflns_limit_k_min -13
_diffrn_reflns_limit_l_max 16
_diffrn_reflns_limit_l_min 0
_diffrn_reflns_number 6343
_diffrn_reflns_theta_max 27.97
_diffrn_reflns_theta_min 1.85
_diffrn_standards_decay_% 1.4
_diffrn_standards_interval_time 30
_diffrn_standards_number 1
_exptl_absorpt_coefficient_mu 2.322
_exptl_absorpt_correction_T_max 0.734
_exptl_absorpt_correction_T_min 0.570
_exptl_absorpt_correction_type numerical
_exptl_crystal_colour colourless
_exptl_crystal_density_diffrn 1.847
_exptl_crystal_description prism
_exptl_crystal_F_000 712
_exptl_crystal_size_max 0.40
_exptl_crystal_size_mid 0.24
_exptl_crystal_size_min 0.16
_refine_diff_density_max 0.511
_refine_diff_density_min -0.718
_refine_diff_density_rms 0.082
_refine_ls_extinction_method none
_refine_ls_goodness_of_fit_all 1.080
_refine_ls_goodness_of_fit_obs 1.094
_refine_ls_hydrogen_treatment isotropic
_refine_ls_matrix_type full
_refine_ls_number_parameters 393
_refine_ls_number_reflns 5781
_refine_ls_number_restraints 0
_refine_ls_restrained_S_all 1.080
_refine_ls_restrained_S_obs 1.094
_refine_ls_R_factor_all 0.0305
_refine_ls_R_factor_obs 0.0255
_refine_ls_shift/esd_max -0.005
_refine_ls_shift/esd_mean 0.001
_refine_ls_structure_factor_coef Fsqd
_refine_ls_weighting_details
;
w=1/[\s^2^(Fo^2^)+(0.0331P)^2^+0.7410P] where P=(Fo^2^+2Fc^2^)/3
;
_refine_ls_weighting_scheme calc
_refine_ls_wR_factor_all 0.0676
_refine_ls_wR_factor_obs 0.0646
_reflns_number_observed 5184
_reflns_number_total 5781
_reflns_observed_criterion I>2\s(I)
_cod_data_source_file ca0005.cif
_cod_data_source_block sulph
_cod_depositor_comments
;

2019-10-10
Z value and formula fixed to values more according to usual
chemical conventions.                 miguel
;
_cod_original_formula_sum 'C6 H26 Cu2 N12 O5 S7'
_cod_original_formula_weight 697.89
_cod_original_formula_moiety 'C6 H24 Cu2 N12 S6 2+,O4 S 2-,H2 O'
_cod_original_formula_iupac '[Cu2(C H4 N2 S)6](S O4),H2 O'
_cod_original_formula_units_Z 2
_cod_original_cell_volume 1254.6(3)
_cod_original_sg_symbol_H-M P-1
_cod_database_code 2102186

loop_
_symmetry_equiv_pos_as_xyz
'x, y, z'
'-x, -y, -z'

loop_
_atom_site_aniso_label
_atom_site_aniso_U_11
_atom_site_aniso_U_22
_atom_site_aniso_U_33
_atom_site_aniso_U_23
_atom_site_aniso_U_13
_atom_site_aniso_U_12
Cu1 0.02406(13) 0.03033(14) 0.02298(12) -0.00908(10) -0.00161(9) -0.00904(10)
Cu2 0.02275(13) 0.03343(14) 0.02302(12) -0.01250(10) -0.00009(9) -0.01034(10)
S1 0.0166(2) 0.0265(2) 0.0200(2) -0.0116(2) 0.0003(2) -0.0091(2)
C1 0.0185(8) 0.0224(9) 0.0226(9) -0.0102(7) 0.0003(7) -0.0100(7)
N11 0.0227(8) 0.0239(9) 0.0221(8) -0.0057(7) 0.0018(7) -0.0062(7)
N12 0.0242(9) 0.0386(11) 0.0246(9) -0.0045(8) 0.0033(8) 0.0017(8)
S2 0.0214(2) 0.0266(2) 0.0187(2) -0.0038(2) -0.0046(2) -0.0131(2)
C2 0.0202(9) 0.0319(10) 0.0210(9) -0.0113(8) -0.0022(7) -0.0113(8)
N21 0.0253(11) 0.0417(13) 0.101(2) -0.0305(14) -0.0227(12) -0.0055(10)
N22 0.0278(10) 0.0342(10) 0.0392(11) -0.0107(8) -0.0092(8) -0.0156(9)
S3 0.0212(2) 0.0210(2) 0.0348(3) -0.0086(2) -0.0032(2) -0.0091(2)
C3 0.0278(10) 0.0287(10) 0.0268(10) -0.0103(8) -0.0008(8) -0.0136(8)
N31 0.0254(10) 0.0403(12) 0.0586(14) -0.0241(11) 0.0028(9) -0.0140(9)
N32 0.0322(11) 0.0415(12) 0.081(2) -0.0353(13) 0.0067(11) -0.0201(10)
S4 0.0256(2) 0.0342(3) 0.0315(3) -0.0193(2) -0.0085(2) -0.0012(2)
C4 0.0247(9) 0.0225(9) 0.0285(10) -0.0096(8) -0.0039(8) -0.0099(8)
N41 0.0313(11) 0.0461(12) 0.0377(11) -0.0266(10) -0.0074(9) -0.0037(9)
N42 0.0312(10) 0.0335(10) 0.0369(11) -0.0166(9) -0.0140(9) -0.0019(8)
S5 0.0200(2) 0.0272(2) 0.0223(2) -0.0079(2) -0.0003(2) -0.0036(2)
C5 0.0272(10) 0.0280(10) 0.0237(9) -0.0094(8) 0.0028(8) -0.0153(8)
N51 0.0456(12) 0.0303(11) 0.0258(10) -0.0122(8) 0.0058(9) -0.0099(9)
N52 0.0451(12) 0.0319(10) 0.0218(9) -0.0076(8) -0.0038(9) -0.0032(9)
S6 0.0315(3) 0.0248(2) 0.0237(2) -0.0080(2) 0.0060(2) -0.0054(2)
C6 0.0316(11) 0.0320(11) 0.0221(9) -0.0097(8) 0.0023(8) -0.0165(9)
N61 0.0508(14) 0.0487(14) 0.0355(12) -0.0159(11) 0.0185(10) -0.0270(12)
N62 0.0442(13) 0.0293(11) 0.0390(12) -0.0021(9) 0.0044(10) -0.0123(9)
S 0.0182(2) 0.0242(2) 0.0191(2) -0.0094(2) -0.0007(2) -0.0088(2)
O1 0.0276(8) 0.0527(10) 0.0197(7) -0.0124(7) 0.0005(6) -0.0210(7)
O2 0.0310(8) 0.0414(9) 0.0284(8) -0.0081(7) 0.0048(6) -0.0218(7)
O3 0.0444(10) 0.0283(8) 0.0464(10) -0.0211(7) -0.0133(8) -0.0005(7)
O4 0.0195(7) 0.0386(8) 0.0340(8) -0.0154(7) -0.0038(6) -0.0098(6)
OW 0.0388(11) 0.0413(11) 0.0379(10) 0.0024(9) -0.0018(9) -0.0108(9)

loop_
_atom_site_label
_atom_site_type_symbol
_atom_site_fract_x
_atom_site_fract_y
_atom_site_fract_z
_atom_site_U_iso_or_equiv
_atom_site_thermal_displace_type
_atom_site_occupancy
_atom_site_calc_flag
Cu1 Cu 0.36373(2) 0.09604(3) 0.25273(2) 0.02625(7) Uani 1 d
Cu2 Cu 0.61892(2) 0.21689(3) 0.40109(2) 0.02576(7) Uani 1 d
S1 S 0.43116(4) 0.20730(5) 0.34944(4) 0.01967(9) Uani 1 d
C1 C 0.3067(2) 0.2259(2) 0.4656(2) 0.0198(3) Uani 1 d
N11 N 0.3264(2) 0.1354(2) 0.5770(2) 0.0253(3) Uani 1 d
H11 H 0.3892(29) 0.0660(30) 0.5895(25) 0.032(7) Uiso 1 d
H11' H 0.2673(27) 0.1444(26) 0.6324(24) 0.027(6) Uiso 1 d
N12 N 0.1935(2) 0.3305(2) 0.4428(2) 0.0372(5) Uani 1 d
H12 H 0.1784(26) 0.3915(29) 0.3698(26) 0.032(7) Uiso 1 d
H12' H 0.1328(29) 0.3349(29) 0.4926(27) 0.036(7) Uiso 1 d
S2 S 0.38331(5) -0.13383(5) 0.38708(4) 0.02166(10) Uani 1 d
C2 C 0.2514(2) -0.1741(2) 0.3785(2) 0.0229(4) Uani 1 d
N21 N 0.1358(2) -0.0767(3) 0.3506(3) 0.0530(7) Uani 1 d
H21 H 0.1241(34) 0.0052(38) 0.3391(31) 0.056(10) Uiso 1 d
H21' H 0.0714(33) -0.0926(33) 0.3456(29) 0.048(9) Uiso 1 d
N22 N 0.2664(2) -0.3033(2) 0.4010(2) 0.0318(4) Uani 1 d
H22 H 0.2032(30) -0.3232(29) 0.3988(26) 0.038(7) Uiso 1 d
H22' H 0.3436(33) -0.3665(34) 0.4143(28) 0.049(9) Uiso 1 d
S3 S 0.56537(5) 0.46395(5) 0.32683(5) 0.02554(11) Uani 1 d
C3 C 0.6995(2) 0.5131(2) 0.3072(2) 0.0267(4) Uani 1 d
N31 N 0.8220(2) 0.4318(3) 0.2874(2) 0.0395(5) Uani 1 d
H31 H 0.8323(30) 0.3543(34) 0.3003(28) 0.042(8) Uiso 1 d
H31' H 0.8808(42) 0.4608(43) 0.2801(37) 0.078(12) Uiso 1 d
N32 N 0.6806(2) 0.6345(3) 0.3086(3) 0.0464(6) Uani 1 d
H32 H 0.6075(33) 0.6803(33) 0.3207(28) 0.045(9) Uiso 1 d
H32' H 0.7501(36) 0.6660(36) 0.2888(32) 0.061(10) Uiso 1 d
S4 S 0.15999(5) 0.25658(6) 0.19267(5) 0.02974(12) Uani 1 d
C4 C 0.1302(2) 0.2588(2) 0.0600(2) 0.0243(4) Uani 1 d
N41 N 0.2148(2) 0.1754(2) 0.0050(2) 0.0367(5) Uani 1 d
H41 H 0.2851(32) 0.1303(32) 0.0270(27) 0.040(8) Uiso 1 d
H41' H 0.1985(34) 0.1799(35) -0.0618(33) 0.057(10) Uiso 1 d
N42 N 0.0176(2) 0.3486(2) 0.0107(2) 0.0336(4) Uani 1 d
H42 H -0.0305(29) 0.3927(30) 0.0452(26) 0.033(8) Uiso 1 d
H42' H 0.0008(30) 0.3574(32) -0.0548(30) 0.046(8) Uiso 1 d
S5 S 0.81648(5) 0.10555(5) 0.31497(4) 0.02552(11) Uani 1 d
C5 C 0.8032(2) 0.1776(2) 0.1611(2) 0.0253(4) Uani 1 d
N51 N 0.8813(2) 0.1086(2) 0.0918(2) 0.0360(5) Uani 1 d
H51 H 0.9306(28) 0.0294(32) 0.1195(26) 0.034(7) Uiso 1 d
H51' H 0.8710(29) 0.1437(31) 0.0191(29) 0.038(8) Uiso 1 d
N52 N 0.7167(2) 0.3037(2) 0.1105(2) 0.0371(5) Uani 1 d
H52 H 0.7054(26) 0.3395(28) 0.0358(26) 0.030(7) Uiso 1 d
H52' H 0.6709(28) 0.3432(29) 0.1504(27) 0.033(7) Uiso 1 d
S6 S 0.54034(6) 0.04699(6) 0.11653(5) 0.03014(12) Uani 1 d
C6 C 0.5426(2) 0.1959(2) -0.0033(2) 0.0276(4) Uani 1 d
N61 N 0.6394(3) 0.1920(3) -0.0919(2) 0.0458(6) Uani 1 d
H61 H 0.6457(34) 0.2736(38) -0.1389(32) 0.059(10) Uiso 1 d
H61' H 0.6975(32) 0.1190(35) -0.0858(29) 0.045(9) Uiso 1 d
N62 N 0.4501(2) 0.3185(2) -0.0135(2) 0.0431(5) Uani 1 d
H62 H 0.3883(35) 0.3240(35) 0.0468(32) 0.058(10) Uiso 1 d
H62' H 0.4543(35) 0.3927(39) -0.0704(34) 0.063(10) Uiso 1 d
S S 0.00488(4) 0.71477(5) 0.25222(4) 0.01961(9) Uani 1 d
O1 O 0.02456(15) 0.6791(2) 0.37890(13) 0.0317(3) Uani 1 d
O2 O 0.0715(2) 0.8136(2) 0.17049(14) 0.0335(3) Uani 1 d
O3 O 0.0593(2) 0.5864(2) 0.2242(2) 0.0393(4) Uani 1 d
O4 O -0.13794(14) 0.7783(2) 0.23400(14) 0.0297(3) Uani 1 d
OW O 0.3260(2) 0.5319(2) 0.1455(2) 0.0470(5) Uani 1 d
H1W H 0.3568(36) 0.4628(39) 0.1824(33) 0.052(11) Uiso 1 d
H2W H 0.2483(41) 0.5466(40) 0.1704(35) 0.067(12) Uiso 1 d

loop_
_atom_type_symbol
_atom_type_description
_atom_type_scat_dispersion_real
_atom_type_scat_dispersion_imag
_atom_type_scat_source
Cu Cu 0.3201 1.2651 'International Tables Vol C Tables 4.2.6.8 and 6.1.1.4'
S S 0.1246 0.1234 'International Tables Vol C Tables 4.2.6.8 and 6.1.1.4'
O O 0.0106 0.0060 'International Tables Vol C Tables 4.2.6.8 and 6.1.1.4'
N N 0.0061 0.0033 'International Tables Vol C Tables 4.2.6.8 and 6.1.1.4'
C C 0.0033 0.0016 'International Tables Vol C Tables 4.2.6.8 and 6.1.1.4'
H H 0.0000 0.0000 'International Tables Vol C Tables 4.2.6.8 and 6.1.1.4'

loop_
_geom_angle_atom_site_label_1
_geom_angle_atom_site_label_2
_geom_angle_atom_site_label_3
_geom_angle
_geom_angle_site_symmetry_1
_geom_angle_site_symmetry_3
_geom_angle_publ_flag
S6 Cu1 S4 122.34(3) . . yes
S6 Cu1 S2 99.03(2) . . yes
S4 Cu1 S2 120.02(3) . . yes
S6 Cu1 S1 103.12(2) . . yes
S4 Cu1 S1 101.74(2) . . yes
S2 Cu1 S1 109.25(2) . . yes
S5 Cu2 S2 111.98(2) . 2_656 yes
S5 Cu2 S1 114.10(2) . . yes
S2 Cu2 S1 109.36(2) 2_656 . yes
S5 Cu2 S3 113.14(2) . . yes
S2 Cu2 S3 107.47(2) 2_656 . yes
S1 Cu2 S3 100.00(2) . . yes
C1 S1 Cu2 107.18(6) . . ?
C1 S1 Cu1 103.45(6) . . ?
Cu2 S1 Cu1 142.98(2) . . yes
N11 C1 N12 119.6(2) . . ?
N11 C1 S1 119.7(2) . . ?
N12 C1 S1 120.7(2) . . ?
C2 S2 Cu2 98.68(7) . 2_656 ?
C2 S2 Cu1 110.08(7) . . ?
Cu2 S2 Cu1 125.78(2) 2_656 . yes
N22 C2 N21 119.2(2) . . ?
N22 C2 S2 120.0(2) . . ?
N21 C2 S2 120.8(2) . . ?
C3 S3 Cu2 113.50(8) . . ?
N32 C3 N31 119.0(2) . . ?
N32 C3 S3 119.5(2) . . ?
N31 C3 S3 121.5(2) . . ?
C4 S4 Cu1 110.77(7) . . ?
N41 C4 N42 118.7(2) . . ?
N41 C4 S4 122.6(2) . . ?
N42 C4 S4 118.7(2) . . ?
C5 S5 Cu2 106.51(8) . . ?
N51 C5 N52 119.3(2) . . ?
N51 C5 S5 120.0(2) . . ?
N52 C5 S5 120.6(2) . . ?
C6 S6 Cu1 110.18(8) . . ?
N62 C6 N61 117.3(2) . . ?
N62 C6 S6 122.4(2) . . ?
N61 C6 S6 120.3(2) . . ?
O2 S O1 109.69(9) . . ?
O2 S O4 109.43(10) . . ?
O1 S O4 110.08(9) . . ?
O2 S O3 109.95(11) . . ?
O1 S O3 109.54(10) . . ?
O4 S O3 108.14(10) . . ?

loop_
_geom_bond_atom_site_label_1
_geom_bond_atom_site_label_2
_geom_bond_distance
_geom_bond_site_symmetry_2
_geom_bond_publ_flag
Cu1 S6 2.2882(7) . yes
Cu1 S4 2.2925(7) . yes
Cu1 S2 2.3542(6) . yes
Cu1 S1 2.4409(6) . yes
Cu2 S5 2.2924(7) . yes
Cu2 S2 2.3414(7) 2_656 yes
Cu2 S1 2.3674(6) . yes
Cu2 S3 2.3853(6) . yes
S1 C1 1.741(2) . ?
C1 N11 1.310(3) . ?
C1 N12 1.314(3) . ?
S2 C2 1.734(2) . ?
S2 Cu2 2.3414(7) 2_656 ?
C2 N22 1.306(3) . ?
C2 N21 1.308(3) . ?
S3 C3 1.719(2) . ?
C3 N32 1.303(3) . ?
C3 N31 1.327(3) . ?
S4 C4 1.715(2) . ?
C4 N41 1.316(3) . ?
C4 N42 1.326(3) . ?
S5 C5 1.716(2) . ?
C5 N51 1.314(3) . ?
C5 N52 1.323(3) . ?
S6 C6 1.698(2) . ?
C6 N62 1.319(3) . ?
C6 N61 1.328(3) . ?
S O2 1.466(2) . ?
S O4 1.476(2) . ?
S O3 1.478(2) . ?
S O1 1.4690(15) . no

loop_
_geom_hbond_atom_site_label_D
_geom_hbond_atom_site_label_H
_geom_hbond_distance_DH
_geom_hbond_distance_HA
_geom_hbond_angle_DHA
_geom_hbond_distance_DA
_geom_hbond_atom_site_label_A
_geom_hbond_site_symmetry_A
_geom_hbond_publ_flag
N11 H11 0.792 2.789 167 3.566 S1 2_656 no
N11 H11' 0.829 2.131 160 2.927 O4 2_566 no
N12 H12 0.866 2.274 156 3.085 O3 1_555 no
N12 H12' 0.791 2.054 171 2.840 O1 2_566 no
N21 H21 0.831 2.763 150 3.506 S4 1_555 no
N21 H21' 0.823 2.789 123 3.317 S5 1_455 no
N22 H22 0.826 2.040 166. 2.849 O1 1_545 no
N22 H22' 0.859 2.736 148 3.492 S3 1_545 no
N32 H32 0.782 2.732 166 3.494 S2 1_565 no
N32 H32' 0.916 1.934 166 2.830 O4 1_655 no
N41 H41' 0.853 2.159 172 3.006 O4 2_565 no
N42 H42' 0.820 2.078 170 2.890 O3 2_565 no
N51 H51 0.804 2.198 172 2.996 O2 1_645 no
N51 H51' 0.818 2.140 156 2.909 O2 2_665 no
N52 H52 0.842 2.085 168 2.913 OW 2_665 no
N52 H52' 0.758 2.799 164 3.535 S3 1_555 no
OW H1W 0.697 2.647 169 3.333 S1 1_555 no
OW H2W 0.813 1.961 178 2.774 O3 1_555 no
